data_7131833
loop_
_publ_author_name
'Zhao, Yu-Qiang'
'Zhu, Liping'
'Lu, Jian-Mei'
'Yu, Le'
'Zhang, Lanyun'
'Zhou, Ying'

_publ_section_title
;
 New charge transfer-based organic room temperature phosphorescent trace
 doping systems.
;
_journal_issue 54
_journal_name_full 'Chemical communications (Cambridge, England)'
_journal_page_first 8396
_journal_page_last 8399
_journal_paper_doi 10.1039/d3cc02386a
_journal_volume 59
_journal_year 2023
_chemical_formula_sum 'C25 H19 N3 S'
_chemical_formula_weight 393.49
_space_group_crystal_system monoclinic
_space_group_IT_number 14
_space_group_name_Hall '-P 2ybc'
_space_group_name_H-M_alt 'P 1 21/c 1'
_atom_sites_solution_hydrogens mixed
_atom_sites_solution_primary direct
_atom_sites_solution_secondary difmap
_audit_creation_method SHELXL-2014/7
_audit_update_record
;
2021-07-22 deposited with the CCDC.	2023-06-09 downloaded from the CCDC.
;
_cell_angle_alpha 90
_cell_angle_beta 97.743(3)
_cell_angle_gamma 90
_cell_formula_units_Z 4
_cell_length_a 17.3606(13)
_cell_length_b 10.3859(7)
_cell_length_c 11.4467(7)
_cell_measurement_reflns_used 2809
_cell_measurement_temperature 298(2)
_cell_measurement_theta_max 26.4358
_cell_measurement_theta_min 2.2906
_cell_volume 2045.1(2)
_computing_cell_refinement 'Bruker SMART'
_computing_data_collection 'Bruker SMART'
_computing_data_reduction 'Bruker SAINT'
_computing_molecular_graphics 'SHELXL-2014/7 (Sheldrick, 2014)'
_computing_publication_material 'SHELXL-2014/7 (Sheldrick, 2014)'
_computing_structure_refinement 'SHELXL-2014/7 (Sheldrick, 2014)'
_computing_structure_solution 'SHELXL-2014/7 (Sheldrick, 2014)'
_diffrn_ambient_temperature 298(2)
_diffrn_detector_area_resol_mean 'phi and omega scans'
_diffrn_measured_fraction_theta_full 0.999
_diffrn_measured_fraction_theta_max 0.999
_diffrn_measurement_device_type graphite
_diffrn_measurement_method 'CCD area detector'
_diffrn_radiation_type MoK\a
_diffrn_radiation_wavelength 0.71073
_diffrn_reflns_av_R_equivalents 0.1287
_diffrn_reflns_av_unetI/netI 0.0635
_diffrn_reflns_Laue_measured_fraction_full 0.999
_diffrn_reflns_Laue_measured_fraction_max 0.999
_diffrn_reflns_limit_h_max 20
_diffrn_reflns_limit_h_min -20
_diffrn_reflns_limit_k_max 12
_diffrn_reflns_limit_k_min -12
_diffrn_reflns_limit_l_max 13
_diffrn_reflns_limit_l_min -13
_diffrn_reflns_number 33908
_diffrn_reflns_point_group_measured_fraction_full 0.999
_diffrn_reflns_point_group_measured_fraction_max 0.999
_diffrn_reflns_theta_full 25.149
_diffrn_reflns_theta_max 25.149
_diffrn_reflns_theta_min 2.291
_diffrn_source 'sealed tube'
_exptl_absorpt_coefficient_mu 0.174
_exptl_absorpt_correction_T_max 0.983
_exptl_absorpt_correction_T_min 0.959
_exptl_absorpt_correction_type multi-scan
_exptl_absorpt_process_details sadabs
_exptl_crystal_colour colorless
_exptl_crystal_density_diffrn 1.278
_exptl_crystal_description block
_exptl_crystal_F_000 824
_exptl_crystal_size_max 0.300
_exptl_crystal_size_mid 0.200
_exptl_crystal_size_min 0.100
_refine_diff_density_max 0.272
_refine_diff_density_min -0.255
_refine_diff_density_rms 0.063
_refine_ls_extinction_method none
_refine_ls_goodness_of_fit_ref 1.178
_refine_ls_hydrogen_treatment mixed
_refine_ls_matrix_type full
_refine_ls_number_parameters 270
_refine_ls_number_reflns 3657
_refine_ls_number_restraints 2
_refine_ls_restrained_S_all 1.178
_refine_ls_R_factor_all 0.1601
_refine_ls_R_factor_gt 0.1001
_refine_ls_shift/su_max 0.000
_refine_ls_shift/su_mean 0.000
_refine_ls_structure_factor_coef Fsqd
_refine_ls_weighting_details 'w=1/[\s^2^(Fo^2^)+6.1872P] where P=(Fo^2^+2Fc^2^)/3'
_refine_ls_weighting_scheme calc
_refine_ls_wR_factor_gt 0.1525
_refine_ls_wR_factor_ref 0.1824
_reflns_Friedel_coverage 0.000
_reflns_number_gt 2367
_reflns_number_total 3657
_reflns_threshold_expression 'I > 2\s(I)'
_cod_data_source_file d3cc02386a2.cif
_cod_data_source_block 1_CCDC5
_cod_original_sg_symbol_H-M 'P 21/c'
_cod_database_code 7131833
_shelx_shelxl_version_number 2014/7
_shelx_space_group_comment
;
The symmetry employed for this shelxl refinement is uniquely defined
by the following loop, which should always be used as a source of
symmetry information in preference to the above space-group names.
They are only intended as comments.
;
_shelx_estimated_absorpt_t_min 0.950
_shelx_estimated_absorpt_t_max 0.983

loop_
_space_group_symop_operation_xyz
'x, y, z'
'-x, y+1/2, -z+1/2'
'-x, -y, -z'
'x, -y-1/2, z-1/2'

loop_
_atom_site_label
_atom_site_type_symbol
_atom_site_fract_x
_atom_site_fract_y
_atom_site_fract_z
_atom_site_U_iso_or_equiv
_atom_site_adp_type
_atom_site_occupancy
_atom_site_site_symmetry_order
_atom_site_calc_flag
_atom_site_refinement_flags_posn
_atom_site_refinement_flags_adp
_atom_site_refinement_flags_occupancy
_atom_site_disorder_assembly
_atom_site_disorder_group
S1 S 0.46943(9) 0.70565(14) 0.27126(13) 0.0554(4) Uani 1 1 d . . . . .
N1 N 0.1722(3) 0.4240(4) 0.8358(4) 0.0502(12) Uani 1 1 d . . . . .
N2 N 0.5149(3) 0.6703(5) 0.0571(5) 0.0603(14) Uani 1 1 d D . . . .
N3 N 0.4450(3) 0.5051(4) 0.1327(3) 0.0472(11) Uani 1 1 d . . . . .
C1 C 0.2217(4) 0.7229(8) 1.0802(7) 0.083(2) Uani 1 1 d . . . . .
H1 H 0.2337 0.7895 1.1339 0.099 Uiso 1 1 calc R U . . .
C2 C 0.1977(4) 0.7493(6) 0.9646(7) 0.084(2) Uani 1 1 d . . . . .
H12 H 0.1935 0.8343 0.9392 0.100 Uiso 1 1 calc R U . . .
C3 C 0.1798(4) 0.6515(5) 0.8855(5) 0.0634(17) Uani 1 1 d . . . . .
H9 H 0.1626 0.6706 0.8070 0.076 Uiso 1 1 calc R U . . .
C4 C 0.1871(3) 0.5248(5) 0.9214(5) 0.0490(14) Uani 1 1 d . . . . .
C5 C 0.2144(3) 0.4297(4) 0.7373(4) 0.0408(12) Uani 1 1 d . . . . .
C6 C 0.1796(3) 0.3991(5) 0.6240(4) 0.0465(13) Uani 1 1 d . . . . .
H15 H 0.1277 0.3737 0.6111 0.056 Uiso 1 1 calc R U . . .
C7 C 0.2223(3) 0.4065(5) 0.5305(4) 0.0485(14) Uani 1 1 d . . . . .
H16 H 0.1987 0.3842 0.4555 0.058 Uiso 1 1 calc R U . . .
C8 C 0.2994(3) 0.4462(5) 0.5455(4) 0.0418(12) Uani 1 1 d . . . . .
C9 C 0.3404(3) 0.4579(5) 0.4398(4) 0.0447(13) Uani 1 1 d . . . . .
C10 C 0.3839(3) 0.5670(5) 0.4220(4) 0.0466(13) Uani 1 1 d . . . . .
H3 H 0.3908 0.6319 0.4784 0.056 Uiso 1 1 calc R U . . .
C11 C 0.4166(3) 0.5770(5) 0.3188(4) 0.0438(13) Uani 1 1 d . . . . .
C12 C 0.4775(3) 0.6176(5) 0.1418(4) 0.0490(14) Uani 1 1 d . . . . .
C13 C 0.4092(3) 0.4811(5) 0.2325(4) 0.0437(13) Uani 1 1 d . . . . .
C14 C 0.3656(3) 0.3723(5) 0.2499(5) 0.0501(14) Uani 1 1 d . . . . .
H2 H 0.3592 0.3071 0.1938 0.060 Uiso 1 1 calc R U . . .
C15 C 0.3316(3) 0.3627(5) 0.3529(4) 0.0488(14) Uani 1 1 d . . . . .
H17 H 0.3019 0.2904 0.3642 0.059 Uiso 1 1 calc R U . . .
C16 C 0.1103(3) 0.3375(5) 0.8424(4) 0.0466(13) Uani 1 1 d . . . . .
C17 C 0.0538(3) 0.3659(6) 0.9133(5) 0.0668(17) Uani 1 1 d . . . . .
H8 H 0.0550 0.4445 0.9524 0.080 Uiso 1 1 calc R U . . .
C18 C -0.0039(4) 0.2788(9) 0.9260(7) 0.095(3) Uani 1 1 d . . . . .
H7 H -0.0414 0.2998 0.9738 0.114 Uiso 1 1 calc R U . . .
C19 C -0.0079(5) 0.1624(8) 0.8706(8) 0.099(3) Uani 1 1 d . . . . .
H4 H -0.0471 0.1040 0.8807 0.119 Uiso 1 1 calc R U . . .
C20 C 0.0479(4) 0.1334(7) 0.7988(6) 0.078(2) Uani 1 1 d . . . . .
H6 H 0.0454 0.0550 0.7592 0.093 Uiso 1 1 calc R U . . .
C21 C 0.1072(3) 0.2187(6) 0.7850(5) 0.0593(16) Uani 1 1 d . . . . .
H5 H 0.1449 0.1970 0.7377 0.071 Uiso 1 1 calc R U . . .
C22 C 0.2280(4) 0.5966(8) 1.1172(6) 0.079(2) Uani 1 1 d . . . . .
H10 H 0.2435 0.5784 1.1964 0.095 Uiso 1 1 calc R U . . .
C23 C 0.2115(3) 0.4958(6) 1.0377(5) 0.0660(17) Uani 1 1 d . . . . .
H11 H 0.2170 0.4107 1.0626 0.079 Uiso 1 1 calc R U . . .
C24 C 0.2919(3) 0.4692(5) 0.7529(4) 0.0447(13) Uani 1 1 d . . . . .
H13 H 0.3162 0.4894 0.8281 0.054 Uiso 1 1 calc R U . . .
C25 C 0.3329(3) 0.4784(5) 0.6577(4) 0.0453(13) Uani 1 1 d . . . . .
H14 H 0.3841 0.5070 0.6696 0.054 Uiso 1 1 calc R U . . .
H2NA H 0.543(2) 0.738(3) 0.070(4) 0.033(14) Uiso 1 1 d D . . . .
H2NB H 0.529(4) 0.622(5) 0.002(4) 0.10(3) Uiso 1 1 d D . . . .

loop_
_atom_site_aniso_label
_atom_site_aniso_U_11
_atom_site_aniso_U_22
_atom_site_aniso_U_33
_atom_site_aniso_U_23
_atom_site_aniso_U_13
_atom_site_aniso_U_12
S1 0.0691(10) 0.0483(8) 0.0537(8) -0.0088(7) 0.0257(7) -0.0112(8)
N1 0.062(3) 0.049(3) 0.044(2) -0.008(2) 0.022(2) -0.015(2)
N2 0.074(4) 0.057(3) 0.056(3) -0.007(3) 0.028(3) -0.018(3)
N3 0.056(3) 0.046(3) 0.043(3) -0.007(2) 0.018(2) -0.003(2)
C1 0.073(5) 0.092(6) 0.090(6) -0.050(5) 0.039(4) -0.032(4)
C2 0.109(6) 0.055(4) 0.097(6) -0.022(4) 0.053(5) -0.021(4)
C3 0.087(5) 0.049(4) 0.060(4) -0.005(3) 0.030(3) -0.012(3)
C4 0.051(3) 0.046(3) 0.053(3) -0.007(3) 0.019(3) -0.010(3)
C5 0.053(3) 0.031(3) 0.039(3) 0.000(2) 0.009(2) -0.001(2)
C6 0.042(3) 0.048(3) 0.050(3) 0.000(3) 0.007(3) -0.004(3)
C7 0.054(4) 0.054(3) 0.038(3) 0.000(2) 0.009(3) 0.002(3)
C8 0.043(3) 0.038(3) 0.046(3) -0.001(2) 0.012(2) 0.005(2)
C9 0.052(3) 0.039(3) 0.045(3) -0.006(2) 0.014(3) 0.004(3)
C10 0.055(3) 0.041(3) 0.046(3) -0.014(2) 0.015(3) -0.003(3)
C11 0.045(3) 0.043(3) 0.046(3) -0.005(2) 0.016(2) -0.002(2)
C12 0.052(3) 0.052(3) 0.044(3) -0.001(3) 0.011(3) 0.005(3)
C13 0.048(3) 0.040(3) 0.045(3) -0.004(2) 0.012(2) 0.004(3)
C14 0.059(4) 0.040(3) 0.053(3) -0.013(3) 0.015(3) 0.000(3)
C15 0.058(4) 0.036(3) 0.055(3) 0.000(3) 0.018(3) 0.006(3)
C16 0.049(3) 0.046(3) 0.046(3) 0.004(2) 0.010(3) -0.009(3)
C17 0.057(4) 0.076(4) 0.070(4) -0.002(3) 0.019(3) -0.013(3)
C18 0.060(5) 0.117(7) 0.112(6) 0.010(6) 0.023(4) -0.028(5)
C19 0.077(6) 0.099(6) 0.119(7) 0.025(5) 0.001(5) -0.049(5)
C20 0.084(5) 0.068(4) 0.075(5) 0.008(4) -0.012(4) -0.032(4)
C21 0.062(4) 0.055(4) 0.059(4) 0.004(3) 0.001(3) -0.013(3)
C22 0.066(5) 0.112(6) 0.059(4) -0.025(4) 0.007(3) 0.000(4)
C23 0.067(4) 0.071(4) 0.059(4) -0.002(3) 0.006(3) 0.004(3)
C24 0.048(3) 0.041(3) 0.045(3) 0.000(2) 0.007(2) -0.003(3)
C25 0.044(3) 0.039(3) 0.055(3) -0.003(3) 0.012(3) -0.002(2)

loop_
_atom_type_symbol
_atom_type_description
_atom_type_scat_dispersion_real
_atom_type_scat_dispersion_imag
_atom_type_scat_source
C C 0.0033 0.0016 'International Tables Vol C Tables 4.2.6.8 and 6.1.1.4'
H H 0.0000 0.0000 'International Tables Vol C Tables 4.2.6.8 and 6.1.1.4'
N N 0.0061 0.0033 'International Tables Vol C Tables 4.2.6.8 and 6.1.1.4'
S S 0.1246 0.1234 'International Tables Vol C Tables 4.2.6.8 and 6.1.1.4'

loop_
_geom_angle_atom_site_label_1
_geom_angle_atom_site_label_2
_geom_angle_atom_site_label_3
_geom_angle
_geom_angle_site_symmetry_1
_geom_angle_site_symmetry_3
_geom_angle_publ_flag
C11 S1 C12 88.3(2) . . ?
C16 N1 C5 123.1(4) . . ?
C16 N1 C4 119.7(4) . . ?
C5 N1 C4 116.5(4) . . ?
C12 N2 H2NA 122(3) . . ?
C12 N2 H2NB 120(5) . . ?
H2NA N2 H2NB 113(5) . . ?
C12 N3 C13 109.4(4) . . ?
C2 C1 C22 119.4(6) . . ?
C2 C1 H1 120.3 . . ?
C22 C1 H1 120.3 . . ?
C1 C2 C3 120.4(7) . . ?
C1 C2 H12 119.8 . . ?
C3 C2 H12 119.8 . . ?
C2 C3 C4 120.5(6) . . ?
C2 C3 H9 119.7 . . ?
C4 C3 H9 119.7 . . ?
C23 C4 C3 120.1(5) . . ?
C23 C4 N1 120.4(5) . . ?
C3 C4 N1 119.5(5) . . ?
C6 C5 C24 118.5(5) . . ?
C6 C5 N1 121.5(5) . . ?
C24 C5 N1 120.0(4) . . ?
C7 C6 C5 119.8(5) . . ?
C7 C6 H15 120.1 . . ?
C5 C6 H15 120.1 . . ?
C6 C7 C8 122.0(5) . . ?
C6 C7 H16 119.0 . . ?
C8 C7 H16 119.0 . . ?
C25 C8 C7 117.8(5) . . ?
C25 C8 C9 123.4(5) . . ?
C7 C8 C9 118.8(5) . . ?
C10 C9 C15 118.8(5) . . ?
C10 C9 C8 120.9(4) . . ?
C15 C9 C8 120.2(5) . . ?
C11 C10 C9 118.7(5) . . ?
C11 C10 H3 120.6 . . ?
C9 C10 H3 120.6 . . ?
C10 C11 C13 122.8(5) . . ?
C10 C11 S1 128.1(4) . . ?
C13 C11 S1 109.1(4) . . ?
N3 C12 N2 123.6(5) . . ?
N3 C12 S1 116.9(4) . . ?
N2 C12 S1 119.5(4) . . ?
C14 C13 N3 125.1(5) . . ?
C14 C13 C11 118.5(5) . . ?
N3 C13 C11 116.3(5) . . ?
C13 C14 C15 118.8(5) . . ?
C13 C14 H2 120.6 . . ?
C15 C14 H2 120.6 . . ?
C14 C15 C9 122.3(5) . . ?
C14 C15 H17 118.8 . . ?
C9 C15 H17 118.8 . . ?
C17 C16 C21 118.6(5) . . ?
C17 C16 N1 120.1(5) . . ?
C21 C16 N1 121.2(5) . . ?
C18 C17 C16 120.4(7) . . ?
C18 C17 H8 119.8 . . ?
C16 C17 H8 119.8 . . ?
C19 C18 C17 121.8(8) . . ?
C19 C18 H7 119.1 . . ?
C17 C18 H7 119.1 . . ?
C18 C19 C20 118.3(7) . . ?
C18 C19 H4 120.9 . . ?
C20 C19 H4 120.9 . . ?
C21 C20 C19 121.3(7) . . ?
C21 C20 H6 119.3 . . ?
C19 C20 H6 119.3 . . ?
C20 C21 C16 119.6(6) . . ?
C20 C21 H5 120.2 . . ?
C16 C21 H5 120.2 . . ?
C1 C22 C23 121.0(7) . . ?
C1 C22 H10 119.5 . . ?
C23 C22 H10 119.5 . . ?
C4 C23 C22 118.5(6) . . ?
C4 C23 H11 120.7 . . ?
C22 C23 H11 120.7 . . ?
C25 C24 C5 120.6(5) . . ?
C25 C24 H13 119.7 . . ?
C5 C24 H13 119.7 . . ?
C8 C25 C24 121.4(5) . . ?
C8 C25 H14 119.3 . . ?
C24 C25 H14 119.3 . . ?

loop_
_geom_bond_atom_site_label_1
_geom_bond_atom_site_label_2
_geom_bond_distance
_geom_bond_site_symmetry_2
_geom_bond_publ_flag
S1 C11 1.748(5) . ?
S1 C12 1.763(5) . ?
N1 C16 1.411(6) . ?
N1 C5 1.426(6) . ?
N1 C4 1.434(6) . ?
N2 C12 1.352(7) . ?
N2 H2NA 0.855(19) . ?
N2 H2NB 0.87(2) . ?
N3 C12 1.295(7) . ?
N3 C13 1.395(6) . ?
C1 C2 1.361(10) . ?
C1 C22 1.378(10) . ?
C1 H1 0.9300 . ?
C2 C3 1.368(8) . ?
C2 H12 0.9300 . ?
C3 C4 1.379(8) . ?
C3 H9 0.9300 . ?
C4 C23 1.375(7) . ?
C5 C6 1.392(7) . ?
C5 C24 1.394(7) . ?
C6 C7 1.384(7) . ?
C6 H15 0.9300 . ?
C7 C8 1.389(7) . ?
C7 H16 0.9300 . ?
C8 C25 1.377(7) . ?
C8 C9 1.489(7) . ?
C9 C10 1.392(7) . ?
C9 C15 1.397(7) . ?
C10 C11 1.382(7) . ?
C10 H3 0.9300 . ?
C11 C13 1.397(7) . ?
C13 C14 1.390(7) . ?
C14 C15 1.391(7) . ?
C14 H2 0.9300 . ?
C15 H17 0.9300 . ?
C16 C17 1.386(7) . ?
C16 C21 1.397(7) . ?
C17 C18 1.372(9) . ?
C17 H8 0.9300 . ?
C18 C19 1.362(11) . ?
C18 H7 0.9300 . ?
C19 C20 1.385(10) . ?
C19 H4 0.9300 . ?
C20 C21 1.384(8) . ?
C20 H6 0.9300 . ?
C21 H5 0.9300 . ?
C22 C23 1.391(8) . ?
C22 H10 0.9300 . ?
C23 H11 0.9300 . ?
C24 C25 1.384(7) . ?
C24 H13 0.9300 . ?
C25 H14 0.9300 . ?

loop_
_geom_hbond_atom_site_label_D
_geom_hbond_atom_site_label_H
_geom_hbond_atom_site_label_A
_geom_hbond_distance_DH
_geom_hbond_distance_HA
_geom_hbond_distance_DA
_geom_hbond_angle_DHA
_geom_hbond_site_symmetry_A
N2 H2NB N3 0.87(2) 2.12(2) 2.988(7) 176(6) 3_665
N2 H2NB N3 0.87(2) 2.12(2) 2.988(7) 176(6) 3_665
N2 H2NB N3 0.87(2) 2.12(2) 2.988(7) 176(6) 3_665
N2 H2NB N3 0.87(2) 2.12(2) 2.988(7) 176(6) 3_665
N2 H2NB N3 0.87(2) 2.12(2) 2.988(7) 176(6) 3_665
N2 H2NB N3 0.87(2) 2.12(2) 2.988(7) 176(6) 3_665
N2 H2NB N3 0.87(2) 2.12(2) 2.988(7) 176(6) 3_665

loop_
_geom_torsion_atom_site_label_1
_geom_torsion_atom_site_label_2
_geom_torsion_atom_site_label_3
_geom_torsion_atom_site_label_4
_geom_torsion
_geom_torsion_site_symmetry_1
_geom_torsion_site_symmetry_2
_geom_torsion_site_symmetry_3
_geom_torsion_site_symmetry_4
_geom_torsion_publ_flag
C22 C1 C2 C3 0.2(11) . . . . ?
C1 C2 C3 C4 -1.1(10) . . . . ?
C2 C3 C4 C23 0.8(9) . . . . ?
C2 C3 C4 N1 -176.5(6) . . . . ?
C16 N1 C4 C23 66.1(7) . . . . ?
C5 N1 C4 C23 -123.3(6) . . . . ?
C16 N1 C4 C3 -116.7(6) . . . . ?
C5 N1 C4 C3 53.9(7) . . . . ?
C16 N1 C5 C6 30.0(8) . . . . ?
C4 N1 C5 C6 -140.2(5) . . . . ?
C16 N1 C5 C24 -151.2(5) . . . . ?
C4 N1 C5 C24 38.5(7) . . . . ?
C24 C5 C6 C7 0.9(7) . . . . ?
N1 C5 C6 C7 179.7(5) . . . . ?
C5 C6 C7 C8 -1.2(8) . . . . ?
C6 C7 C8 C25 0.1(8) . . . . ?
C6 C7 C8 C9 -177.0(5) . . . . ?
C25 C8 C9 C10 -44.2(8) . . . . ?
C7 C8 C9 C10 132.6(5) . . . . ?
C25 C8 C9 C15 139.9(5) . . . . ?
C7 C8 C9 C15 -43.3(7) . . . . ?
C15 C9 C10 C11 0.1(8) . . . . ?
C8 C9 C10 C11 -175.8(5) . . . . ?
C9 C10 C11 C13 -1.3(8) . . . . ?
C9 C10 C11 S1 176.6(4) . . . . ?
C12 S1 C11 C10 -178.9(5) . . . . ?
C12 S1 C11 C13 -0.8(4) . . . . ?
C13 N3 C12 N2 -177.9(5) . . . . ?
C13 N3 C12 S1 0.6(6) . . . . ?
C11 S1 C12 N3 0.1(5) . . . . ?
C11 S1 C12 N2 178.6(5) . . . . ?
C12 N3 C13 C14 176.7(5) . . . . ?
C12 N3 C13 C11 -1.3(7) . . . . ?
C10 C11 C13 C14 1.5(8) . . . . ?
S1 C11 C13 C14 -176.8(4) . . . . ?
C10 C11 C13 N3 179.6(5) . . . . ?
S1 C11 C13 N3 1.3(6) . . . . ?
N3 C13 C14 C15 -178.4(5) . . . . ?
C11 C13 C14 C15 -0.5(8) . . . . ?
C13 C14 C15 C9 -0.7(8) . . . . ?
C10 C9 C15 C14 0.9(8) . . . . ?
C8 C9 C15 C14 176.9(5) . . . . ?
C5 N1 C16 C17 -155.4(5) . . . . ?
C4 N1 C16 C17 14.5(8) . . . . ?
C5 N1 C16 C21 28.9(8) . . . . ?
C4 N1 C16 C21 -161.1(5) . . . . ?
C21 C16 C17 C18 -0.2(9) . . . . ?
N1 C16 C17 C18 -175.9(6) . . . . ?
C16 C17 C18 C19 0.1(12) . . . . ?
C17 C18 C19 C20 -0.6(13) . . . . ?
C18 C19 C20 C21 1.2(12) . . . . ?
C19 C20 C21 C16 -1.3(10) . . . . ?
C17 C16 C21 C20 0.8(8) . . . . ?
N1 C16 C21 C20 176.4(5) . . . . ?
C2 C1 C22 C23 1.1(11) . . . . ?
C3 C4 C23 C22 0.4(9) . . . . ?
N1 C4 C23 C22 177.7(5) . . . . ?
C1 C22 C23 C4 -1.4(10) . . . . ?
C6 C5 C24 C25 0.5(7) . . . . ?
N1 C5 C24 C25 -178.3(5) . . . . ?
C7 C8 C25 C24 1.4(8) . . . . ?
C9 C8 C25 C24 178.2(5) . . . . ?
C5 C24 C25 C8 -1.6(8) . . . . ?
